data_4301626
loop_
_publ_author_name
'Ting Hu'
'Li Qin'
'Fang Kong'
'Yong Zhou'
'Jiang-Gao Mao'

_publ_section_title
;
Ln3Pb3(IO3)13(\m3-O) (Ln = La-Nd): New Types of Second-Order Nonlinear
Optical Materials Containing Two Types of Lone Pair Cations
;
_journal_name_full 'Inorganic Chemistry'
_journal_page_first 2193
_journal_page_last 2199
_journal_paper_doi 10.1021/ic8022375
_journal_volume 48
_journal_year 2009
_chemical_formula_sum 'I39 O120 Pb9 Pr9'
_chemical_formula_weight 10002.00
_chemical_name_systematic
; 
 ? 
;
_space_group_IT_number 161
_symmetry_cell_setting trigonal
_symmetry_space_group_name_Hall 'R 3 -2"c'
_symmetry_space_group_name_H-M 'R 3 c :H'
_atom_sites_solution_hydrogens none
_atom_sites_solution_primary direct
_atom_sites_solution_secondary difmap
_audit_creation_method SHELXL-97
_cell_angle_alpha 90.00
_cell_angle_beta 90.00
_cell_angle_gamma 120.00
_cell_formula_units_Z 2
_cell_length_a 22.122(4)
_cell_length_b 22.122(4)
_cell_length_c 13.543(3)
_cell_measurement_reflns_used 5446
_cell_measurement_temperature 293(2)
_cell_measurement_theta_max 27.4025
_cell_measurement_theta_min 3.1869
_cell_volume 5739.8(19)
_computing_cell_refinement 'CrystalClear (Rigaku/MSC Inc., 2005)'
_computing_data_collection 'CrystalClear (Rigaku/MSC Inc., 2005)'
_computing_data_reduction 'CrystalClear (Rigaku/MSC Inc., 2005)'
_computing_structure_refinement 'SHELXL-97 (Sheldrick, 1997)'
_computing_structure_solution 'SHELXS-97 (Sheldrick, 1990)'
_diffrn_ambient_temperature 293(2)
_diffrn_detector_area_resol_mean 14.6306
_diffrn_measured_fraction_theta_full 0.999
_diffrn_measured_fraction_theta_max 0.999
_diffrn_measurement_device_type 'Rigaku Mercury CCD'
_diffrn_measurement_method CCD_Profile_fitting
_diffrn_radiation_monochromator graphite
_diffrn_radiation_source 'fine-focus sealed tube'
_diffrn_radiation_type MoK\a
_diffrn_radiation_wavelength 0.71073
_diffrn_reflns_av_R_equivalents 0.0719
_diffrn_reflns_av_sigmaI/netI 0.0593
_diffrn_reflns_limit_h_max 28
_diffrn_reflns_limit_h_min -28
_diffrn_reflns_limit_k_max 28
_diffrn_reflns_limit_k_min -24
_diffrn_reflns_limit_l_max 17
_diffrn_reflns_limit_l_min -14
_diffrn_reflns_number 13190
_diffrn_reflns_theta_full 27.39
_diffrn_reflns_theta_max 27.39
_diffrn_reflns_theta_min 3.19
_diffrn_standards_decay_% <1.0%
_exptl_absorpt_coefficient_mu 27.511
_exptl_absorpt_correction_T_max 1.0000
_exptl_absorpt_correction_T_min 0.5126
_exptl_absorpt_correction_type multi-scan
_exptl_crystal_colour green
_exptl_crystal_density_diffrn 5.787
_exptl_crystal_density_method 'not measured'
_exptl_crystal_description Prism
_exptl_crystal_F_000 8592
_exptl_crystal_size_max 0.2000
_exptl_crystal_size_mid 0.0430
_exptl_crystal_size_min 0.0430
_refine_diff_density_max 2.013
_refine_diff_density_min -3.037
_refine_diff_density_rms 0.477
_refine_ls_abs_structure_details 'Flack H D (1983), Acta Cryst. A39, 876-881'
_refine_ls_abs_structure_Flack 0.051(16)
_refine_ls_extinction_method none
_refine_ls_goodness_of_fit_ref 1.112
_refine_ls_hydrogen_treatment none
_refine_ls_matrix_type full
_refine_ls_number_parameters 177
_refine_ls_number_reflns 2697
_refine_ls_number_restraints 2
_refine_ls_restrained_S_all 1.115
_refine_ls_R_factor_all 0.0540
_refine_ls_R_factor_gt 0.0518
_refine_ls_shift/su_max 0.001
_refine_ls_shift/su_mean 0.000
_refine_ls_structure_factor_coef Fsqd
_refine_ls_weighting_details 'calc w=1/[\s^2^(Fo^2^)+(0.0543P)^2^+524.0800P] where P=(Fo^2^+2Fc^2^)/3'
_refine_ls_weighting_scheme calc
_refine_ls_wR_factor_gt 0.1225
_refine_ls_wR_factor_ref 0.1248
_reflns_number_gt 2601
_reflns_number_total 2697
_reflns_threshold_expression >2sigma(I)
_cod_data_source_file ic8022375_si_001_3.cif
_cod_data_source_block Pr
_cod_depositor_comments
;
The following automatic conversions were performed:
'_symmetry_cell_setting' value 'Trigonal' changed to 'trigonal' according
to '/home/saulius/struct/CIF-dictionaries/cif_core.dic' dictionary named
'cif_core.dic' version 2.4.1 from
2010-06-29.

'_exptl_absorpt_correction_type' value 'Multi-scan' changed
to 'multi-scan' according to
'/home/saulius/struct/CIF-dictionaries/cif_core.dic' dictionary named
'cif_core.dic' version 2.4.1 from 2010-06-29.

Automatic conversion script
Id: cif_fix_enum 1527 2010-12-29 10:47:43Z saulius 
;
_cod_original_cell_volume 5740.0(19)
_cod_original_sg_symbol_H-M 'R 3 c'
_cod_database_code 4301626

loop_
_symmetry_equiv_pos_as_xyz
'x, y, z'
'-y, x-y, z'
'-x+y, -x, z'
'-y, -x, z+1/2'
'-x+y, y, z+1/2'
'x, x-y, z+1/2'
'x+2/3, y+1/3, z+1/3'
'-y+2/3, x-y+1/3, z+1/3'
'-x+y+2/3, -x+1/3, z+1/3'
'-y+2/3, -x+1/3, z+5/6'
'-x+y+2/3, y+1/3, z+5/6'
'x+2/3, x-y+1/3, z+5/6'
'x+1/3, y+2/3, z+2/3'
'-y+1/3, x-y+2/3, z+2/3'
'-x+y+1/3, -x+2/3, z+2/3'
'-y+1/3, -x+2/3, z+7/6'
'-x+y+1/3, y+2/3, z+7/6'
'x+1/3, x-y+2/3, z+7/6'

loop_
_atom_site_label
_atom_site_type_symbol
_atom_site_fract_x
_atom_site_fract_y
_atom_site_fract_z
_atom_site_U_iso_or_equiv
_atom_site_adp_type
_atom_site_occupancy
_atom_site_symmetry_multiplicity
_atom_site_calc_flag
_atom_site_refinement_flags
_atom_site_disorder_assembly
_atom_site_disorder_group
Pr1 Pr 0.16180(6) 0.19727(6) 0.94086(8) 0.0131(2) Uani 1 1 d . . .
Pb1 Pb 0.11914(7) 0.10509(7) 1.22673(14) 0.0423(5) Uani 0.787(5) 1 d P . .
Pb2 Pb 0.1164(5) 0.0679(5) 1.1679(9) 0.0423(5) Uani 0.115(3) 1 d P . .
I1 I 0.19031(8) 0.04508(8) 1.01385(13) 0.0273(4) Uani 1 1 d . . .
I2 I 0.11691(7) 0.26136(7) 1.18429(10) 0.0162(3) Uani 1 1 d . . .
I3 I 0.30611(7) 0.30123(7) 1.14693(11) 0.0169(3) Uani 1 1 d . . .
I4 I 0.16172(7) 0.37741(7) 0.92731(10) 0.0153(3) Uani 1 1 d . . .
I5 I 0.0000 0.0000 1.4226(3) 0.0383(7) Uani 1 3 d S . .
O1 O 0.1164(13) -0.0285(9) 0.9611(18) 0.053(7) Uani 1 1 d . . .
O2 O 0.1510(10) 0.0993(9) 1.0392(11) 0.029(4) Uani 1 1 d . . .
O3 O 0.1875(11) 0.0171(9) 1.1403(16) 0.044(5) Uani 1 1 d . . .
O4 O 0.1455(8) 0.2091(8) 1.1203(12) 0.023(3) Uani 1 1 d . . .
O5 O 0.2003(9) 0.3329(9) 1.2209(15) 0.033(4) Uani 1 1 d . . .
O6 O 0.0986(8) 0.2060(8) 1.2915(12) 0.023(3) Uiso 1 1 d . . .
O7 O 0.3828(8) 0.2905(8) 1.1478(12) 0.020(3) Uiso 1 1 d . . .
O8 O 0.2797(9) 0.2731(9) 1.0215(12) 0.027(4) Uani 1 1 d . . .
O9 O 0.3487(10) 0.3928(10) 1.1332(15) 0.036(4) Uani 1 1 d . . .
O10 O 0.1807(9) 0.4328(8) 1.0328(13) 0.028(4) Uani 1 1 d . . .
O11 O 0.1586(8) 0.3038(7) 0.9864(13) 0.027(4) Uani 1 1 d . . .
O12 O 0.2496(9) 0.4176(9) 0.8821(13) 0.028(4) Uani 1 1 d . . .
O13 O 0.0762(9) 0.0035(10) 1.3562(16) 0.036(4) Uani 1 1 d . . .
O14 O 0.0000 0.0000 1.138(3) 0.052(10) Uani 1 3 d S . .
Pb3 Pb 0.0806(11) 0.0779(10) 1.2677(18) 0.0423(5) Uani 0.061(3) 1 d P . .

loop_
_atom_site_aniso_label
_atom_site_aniso_U_11
_atom_site_aniso_U_22
_atom_site_aniso_U_33
_atom_site_aniso_U_23
_atom_site_aniso_U_13
_atom_site_aniso_U_12
Pr1 0.0150(5) 0.0138(5) 0.0119(5) -0.0001(4) 0.0003(4) 0.0082(4)
Pb1 0.0367(8) 0.0296(7) 0.0618(11) 0.0133(6) 0.0005(7) 0.0175(7)
Pb2 0.0367(8) 0.0296(7) 0.0618(11) 0.0133(6) 0.0005(7) 0.0175(7)
I1 0.0331(8) 0.0256(7) 0.0266(9) -0.0027(6) -0.0041(6) 0.0172(6)
I2 0.0175(6) 0.0198(6) 0.0127(7) -0.0009(5) 0.0019(5) 0.0105(5)
I3 0.0140(6) 0.0193(6) 0.0191(7) -0.0003(5) 0.0012(5) 0.0095(5)
I4 0.0179(6) 0.0158(6) 0.0149(7) -0.0004(5) 0.0008(5) 0.0104(5)
I5 0.0396(10) 0.0396(10) 0.0357(18) 0.000 0.000 0.0198(5)
O1 0.088(17) 0.016(9) 0.050(14) -0.017(9) -0.034(13) 0.021(10)
O2 0.062(12) 0.044(10) 0.005(8) -0.008(7) -0.014(7) 0.045(10)
O3 0.047(11) 0.019(8) 0.042(12) -0.007(8) -0.035(9) -0.002(8)
O4 0.015(7) 0.031(8) 0.026(9) -0.003(7) -0.006(6) 0.014(7)
O5 0.022(8) 0.033(9) 0.042(11) -0.015(8) -0.005(7) 0.011(7)
O8 0.033(9) 0.035(9) 0.018(9) 0.003(7) 0.002(7) 0.022(8)
O9 0.037(10) 0.035(10) 0.037(12) 0.004(8) 0.001(8) 0.019(8)
O10 0.034(9) 0.019(7) 0.031(10) -0.007(7) -0.017(7) 0.014(7)
O11 0.026(8) 0.010(7) 0.037(11) 0.001(7) 0.012(7) 0.004(6)
O12 0.034(9) 0.026(8) 0.029(10) 0.010(7) 0.011(8) 0.019(7)
O13 0.033(9) 0.044(11) 0.041(12) 0.002(9) -0.001(8) 0.028(9)
O14 0.041(12) 0.041(12) 0.07(3) 0.000 0.000 0.020(6)
Pb3 0.0367(8) 0.0296(7) 0.0618(11) 0.0133(6) 0.0005(7) 0.0175(7)

loop_
_atom_type_symbol
_atom_type_description
_atom_type_scat_dispersion_real
_atom_type_scat_dispersion_imag
_atom_type_scat_source
O O 0.0106 0.0060 'International Tables Vol C Tables 4.2.6.8 and 6.1.1.4'
I I -0.4742 1.8119 'International Tables Vol C Tables 4.2.6.8 and 6.1.1.4'
Pr Pr -0.2180 2.8214 'International Tables Vol C Tables 4.2.6.8 and 6.1.1.4'
Pb Pb -3.3944 10.1111 'International Tables Vol C Tables 4.2.6.8 and 6.1.1.4'

loop_
_geom_angle_atom_site_label_1
_geom_angle_atom_site_label_2
_geom_angle_atom_site_label_3
_geom_angle
_geom_angle_site_symmetry_1
_geom_angle_site_symmetry_3
_geom_angle_publ_flag
O6 Pr1 O2 134.0(5) 5_554 . ?
O6 Pr1 O11 83.1(6) 5_554 . ?
O2 Pr1 O11 132.1(6) . . ?
O6 Pr1 O10 97.8(5) 5_554 10_554 ?
O2 Pr1 O10 70.5(5) . 10_554 ?
O11 Pr1 O10 144.5(5) . 10_554 ?
O6 Pr1 O4 134.9(5) 5_554 . ?
O2 Pr1 O4 66.9(5) . . ?
O11 Pr1 O4 65.3(5) . . ?
O10 Pr1 O4 126.7(5) 10_554 . ?
O6 Pr1 O7 63.5(5) 5_554 15_554 ?
O2 Pr1 O7 140.0(6) . 15_554 ?
O11 Pr1 O7 77.6(5) . 15_554 ?
O10 Pr1 O7 71.5(5) 10_554 15_554 ?
O4 Pr1 O7 131.9(5) . 15_554 ?
O6 Pr1 O8 134.3(5) 5_554 . ?
O2 Pr1 O8 87.9(6) . . ?
O11 Pr1 O8 76.8(5) . . ?
O10 Pr1 O8 77.6(6) 10_554 . ?
O4 Pr1 O8 70.5(5) . . ?
O7 Pr1 O8 72.2(5) 15_554 . ?
O6 Pr1 O1 67.7(7) 5_554 2 ?
O2 Pr1 O1 87.8(8) . 2 ?
O11 Pr1 O1 80.3(7) . 2 ?
O10 Pr1 O1 133.0(7) 10_554 2 ?
O4 Pr1 O1 75.6(6) . 2 ?
O7 Pr1 O1 128.1(7) 15_554 2 ?
O8 Pr1 O1 144.6(6) . 2 ?
O6 Pr1 O13 66.5(6) 5_554 6_554 ?
O2 Pr1 O13 67.6(6) . 6_554 ?
O11 Pr1 O13 137.8(6) . 6_554 ?
O10 Pr1 O13 71.4(6) 10_554 6_554 ?
O4 Pr1 O13 117.2(6) . 6_554 ?
O7 Pr1 O13 110.8(6) 15_554 6_554 ?
O8 Pr1 O13 145.3(5) . 6_554 ?
O1 Pr1 O13 61.8(7) 2 6_554 ?
Pb3 Pb1 Pb2 104.5(14) . . ?
Pb3 Pb1 O12 144.3(13) . 8 ?
Pb2 Pb1 O12 88.4(6) . 8 ?
Pb3 Pb1 O4 130.0(11) . . ?
Pb2 Pb1 O4 99.5(6) . . ?
O12 Pb1 O4 78.4(5) 8 . ?
Pb3 Pb1 O13 40.0(11) . . ?
Pb2 Pb1 O13 89.1(7) . . ?
O12 Pb1 O13 109.0(5) 8 . ?
O4 Pb1 O13 169.0(5) . . ?
Pb3 Pb1 O6 82.0(12) . . ?
Pb2 Pb1 O6 152.2(6) . . ?
O12 Pb1 O6 102.0(5) 8 . ?
O4 Pb1 O6 58.5(5) . . ?
O13 Pb1 O6 111.1(5) . . ?
Pb3 Pb1 O2 135.3(15) . . ?
Pb2 Pb1 O2 37.4(6) . . ?
O12 Pb1 O2 72.8(6) 8 . ?
O4 Pb1 O2 63.4(5) . . ?
O13 Pb1 O2 126.0(6) . . ?
O6 Pb1 O2 121.4(5) . . ?
Pb3 Pb1 Pb3 43.0(13) . 3 ?
Pb2 Pb1 Pb3 63.1(6) . 3 ?
O12 Pb1 Pb3 127.9(5) 8 3 ?
O4 Pb1 Pb3 144.6(5) . 3 ?
O13 Pb1 Pb3 35.8(6) . 3 ?
O6 Pb1 Pb3 123.9(5) . 3 ?
O2 Pb1 Pb3 98.9(5) . 3 ?
Pb1 Pb2 Pb3 33.8(8) . . ?
Pb1 Pb2 O2 121.4(8) . . ?
Pb3 Pb2 O2 147.9(10) . . ?
Pb1 Pb2 O14 103.8(10) . . ?
Pb3 Pb2 O14 76.9(13) . . ?
O2 Pb2 O14 101.1(13) . . ?
Pb1 Pb2 O3 130.6(8) . . ?
Pb3 Pb2 O3 132.3(10) . . ?
O2 Pb2 O3 77.7(8) . . ?
O14 Pb2 O3 117.2(7) . . ?
Pb1 Pb2 O12 67.0(6) . 8 ?
Pb3 Pb2 O12 95.8(10) . 8 ?
O2 Pb2 O12 81.3(7) . 8 ?
O14 Pb2 O12 170.0(7) . 8 ?
O3 Pb2 O12 72.8(6) . 8 ?
Pb1 Pb2 I1 145.4(7) . . ?
Pb3 Pb2 I1 171.4(9) . . ?
O2 Pb2 I1 39.3(5) . . ?
O14 Pb2 I1 108.1(11) . . ?
O3 Pb2 I1 39.3(6) . . ?
O12 Pb2 I1 80.0(5) 8 . ?
Pb1 Pb2 Pb3 99.3(7) . 3 ?
Pb3 Pb2 Pb3 66.2(10) . 3 ?
O2 Pb2 Pb3 135.9(8) . 3 ?
O14 Pb2 Pb3 48.7(9) . 3 ?
O3 Pb2 Pb3 88.9(7) . 3 ?
O12 Pb2 Pb3 134.6(7) 8 3 ?
I1 Pb2 Pb3 111.5(5) . 3 ?
O1 I1 O3 102.0(9) . . ?
O1 I1 O2 98.9(10) . . ?
O3 I1 O2 95.8(9) . . ?
O1 I1 Pb2 96.3(9) . . ?
O3 I1 Pb2 56.2(8) . . ?
O2 I1 Pb2 40.8(6) . . ?
O4 I2 O5 99.4(8) . . ?
O4 I2 O6 89.0(7) . . ?
O5 I2 O6 99.1(8) . . ?
O9 I3 O8 101.1(8) . . ?
O9 I3 O7 98.8(8) . . ?
O8 I3 O7 97.0(7) . . ?
O11 I4 O10 98.9(8) . . ?
O11 I4 O12 98.2(7) . . ?
O10 I4 O12 96.2(8) . . ?
O13 I5 O13 99.0(8) 3 . ?
O13 I5 O13 99.0(8) 3 2 ?
O13 I5 O13 99.0(8) . 2 ?
O13 I5 Pb3 46.9(7) 3 3 ?
O13 I5 Pb3 52.1(7) . 3 ?
O13 I5 Pb3 101.2(8) 2 3 ?
O13 I5 Pb3 101.2(8) 3 . ?
O13 I5 Pb3 46.9(7) . . ?
O13 I5 Pb3 52.1(7) 2 . ?
Pb3 I5 Pb3 67.5(7) 3 . ?
O13 I5 Pb3 52.1(7) 3 2 ?
O13 I5 Pb3 101.2(8) . 2 ?
O13 I5 Pb3 46.9(7) 2 2 ?
Pb3 I5 Pb3 67.5(7) 3 2 ?
Pb3 I5 Pb3 67.5(7) . 2 ?
I1 O1 Pr1 151.6(12) . 3 ?
I1 O2 Pb2 99.8(8) . . ?
I1 O2 Pr1 127.5(9) . . ?
Pb2 O2 Pr1 131.9(8) . . ?
I1 O2 Pb1 115.8(7) . . ?
Pb2 O2 Pb1 21.2(4) . . ?
Pr1 O2 Pb1 112.8(6) . . ?
I1 O3 Pb2 84.5(8) . . ?
I2 O4 Pr1 130.9(8) . . ?
I2 O4 Pb1 108.5(8) . . ?
Pr1 O4 Pb1 116.2(6) . . ?
I2 O6 Pr1 130.6(8) . 5 ?
I2 O6 Pb1 103.4(7) . . ?
Pr1 O6 Pb1 123.3(6) 5 . ?
I2 O6 Pb3 119.0(9) . . ?
Pr1 O6 Pb3 104.1(8) 5 . ?
Pb1 O6 Pb3 20.4(5) . . ?
I3 O7 Pr1 136.3(8) . 8 ?
I3 O8 Pr1 133.0(8) . . ?
I4 O10 Pr1 137.3(8) . 16_554 ?
I4 O11 Pr1 138.8(9) . . ?
I4 O12 Pb1 116.3(7) . 15_554 ?
I4 O12 Pb2 105.8(7) . 15_554 ?
Pb1 O12 Pb2 24.5(3) 15_554 15_554 ?
I5 O13 Pb3 89.7(9) . . ?
I5 O13 Pb3 84.7(9) . 3 ?
Pb3 O13 Pb3 93.5(15) . 3 ?
I5 O13 Pb1 106.8(7) . . ?
Pb3 O13 Pb1 17.6(7) . . ?
Pb3 O13 Pb1 99.0(10) 3 . ?
I5 O13 Pr1 122.8(10) . 6 ?
Pb3 O13 Pr1 139.9(11) . 6 ?
Pb3 O13 Pr1 110.7(9) 3 6 ?
Pb1 O13 Pr1 123.1(7) . 6 ?
Pb2 O14 Pb2 116.8(7) . 3 ?
Pb2 O14 Pb2 116.8(7) . 2 ?
Pb2 O14 Pb2 116.8(7) 3 2 ?
Pb2 O14 Pb3 39.9(7) . . ?
Pb2 O14 Pb3 115.2(17) 3 . ?
Pb2 O14 Pb3 87.7(11) 2 . ?
Pb2 O14 Pb3 87.7(11) . 3 ?
Pb2 O14 Pb3 39.9(7) 3 3 ?
Pb2 O14 Pb3 115.2(17) 2 3 ?
Pb3 O14 Pb3 75.3(14) . 3 ?
Pb2 O14 Pb3 115.2(17) . 2 ?
Pb2 O14 Pb3 87.7(11) 3 2 ?
Pb2 O14 Pb3 39.9(7) 2 2 ?
Pb3 O14 Pb3 75.3(14) . 2 ?
Pb3 O14 Pb3 75.3(14) 3 2 ?
Pb1 Pb3 Pb2 41.7(11) . . ?
Pb1 Pb3 O13 122.4(16) . . ?
Pb2 Pb3 O13 102.2(11) . . ?
Pb1 Pb3 O13 147.1(15) . 2 ?
Pb2 Pb3 O13 155.6(14) . 2 ?
O13 Pb3 O13 86.4(13) . 2 ?
Pb1 Pb3 O14 97.6(18) . . ?
Pb2 Pb3 O14 63.2(10) . . ?
O13 Pb3 O14 97.6(11) . . ?
O13 Pb3 O14 93.2(11) 2 . ?
Pb1 Pb3 O6 77.6(11) . . ?
Pb2 Pb3 O6 114.6(11) . . ?
O13 Pb3 O6 136.0(13) . . ?
O13 Pb3 O6 70.1(8) 2 . ?
O14 Pb3 O6 119.7(8) . . ?
Pb1 Pb3 I5 162.4(16) . . ?
Pb2 Pb3 I5 139.1(10) . . ?
O13 Pb3 I5 43.4(7) . . ?
O13 Pb3 I5 43.1(6) 2 . ?
O14 Pb3 I5 95.2(10) . . ?
O6 Pb3 I5 106.3(9) . . ?
Pb1 Pb3 Pb3 124.9(15) . 3 ?
Pb2 Pb3 Pb3 84.3(9) . 3 ?
O13 Pb3 Pb3 45.4(9) . 3 ?
O13 Pb3 Pb3 86.0(7) 2 3 ?
O14 Pb3 Pb3 52.3(7) . 3 ?
O6 Pb3 Pb3 154.9(10) . 3 ?
I5 Pb3 Pb3 56.3(4) . 3 ?
Pb1 Pb3 Pb3 141.2(14) . 2 ?
Pb2 Pb3 Pb3 115.5(8) . 2 ?
O13 Pb3 Pb3 88.9(7) . 2 ?
O13 Pb3 Pb3 41.0(8) 2 2 ?
O14 Pb3 Pb3 52.3(7) . 2 ?
O6 Pb3 Pb3 95.7(10) . 2 ?
I5 Pb3 Pb3 56.3(4) . 2 ?
Pb3 Pb3 Pb3 60.000(7) 3 2 ?
Pb1 Pb3 Pb2 112.3(15) . 2 ?
Pb2 Pb3 Pb2 97.9(10) . 2 ?
O13 Pb3 Pb2 116.7(10) . 2 ?
O13 Pb3 Pb2 58.2(7) 2 2 ?
O14 Pb3 Pb2 43.6(4) . 2 ?
O6 Pb3 Pb2 82.2(6) . 2 ?
I5 Pb3 Pb2 85.4(6) . 2 ?
Pb3 Pb3 Pb2 78.7(5) 3 2 ?
Pb3 Pb3 Pb2 29.6(6) 2 2 ?
Pb1 Pb3 Pb1 129.9(15) . 2 ?
Pb2 Pb3 Pb1 110.4(10) . 2 ?
O13 Pb3 Pb1 101.0(9) . 2 ?
O13 Pb3 Pb1 45.1(7) 2 2 ?
O14 Pb3 Pb1 49.2(6) . 2 ?
O6 Pb3 Pb1 88.4(6) . 2 ?
I5 Pb3 Pb1 67.7(4) . 2 ?
Pb3 Pb3 Pb1 68.8(4) 3 2 ?
Pb3 Pb3 Pb1 12.2(5) 2 2 ?
Pb2 Pb3 Pb1 17.7(3) 2 2 ?

loop_
_geom_bond_atom_site_label_1
_geom_bond_atom_site_label_2
_geom_bond_distance
_geom_bond_site_symmetry_2
_geom_bond_publ_flag
Pr1 O6 2.411(16) 5_554 ?
Pr1 O2 2.453(16) . ?
Pr1 O11 2.470(15) . ?
Pr1 O10 2.474(17) 10_554 ?
Pr1 O4 2.490(17) . ?
Pr1 O7 2.513(16) 15_554 ?
Pr1 O8 2.537(17) . ?
Pr1 O1 2.588(17) 2 ?
Pr1 O13 2.698(17) 6_554 ?
Pb1 Pb3 0.94(2) . ?
Pb1 Pb2 1.125(12) . ?
Pb1 O12 2.496(17) 8 ?
Pb1 O4 2.523(16) . ?
Pb1 O13 2.62(2) . ?
Pb1 O6 2.639(15) . ?
Pb1 O2 2.656(16) . ?
Pb1 Pb3 3.66(2) 3 ?
Pb2 Pb3 1.64(3) . ?
Pb2 O2 1.89(2) . ?
Pb2 O14 2.278(13) . ?
Pb2 O3 2.38(2) . ?
Pb2 O12 2.710(19) 8 ?
Pb2 I1 2.847(12) . ?
Pb2 Pb3 3.30(2) 3 ?
I1 O1 1.781(19) . ?
I1 O3 1.81(2) . ?
I1 O2 1.831(15) . ?
I2 O4 1.794(16) . ?
I2 O5 1.799(17) . ?
I2 O6 1.811(16) . ?
I3 O9 1.765(19) . ?
I3 O8 1.803(17) . ?
I3 O7 1.827(15) . ?
I4 O11 1.786(16) . ?
I4 O10 1.790(16) . ?
I4 O12 1.793(16) . ?
I5 O13 1.878(18) 3 ?
I5 O13 1.878(18) . ?
I5 O13 1.878(18) 2 ?
I5 Pb3 2.73(2) 3 ?
I5 Pb3 2.73(2) . ?
I5 Pb3 2.73(2) 2 ?
O1 Pr1 2.588(17) 3 ?
O6 Pr1 2.411(16) 5 ?
O6 Pb3 2.68(2) . ?
O7 Pr1 2.513(16) 8 ?
O10 Pr1 2.474(17) 16_554 ?
O12 Pb1 2.496(17) 15_554 ?
O12 Pb2 2.710(19) 15_554 ?
O13 Pb3 2.00(3) . ?
O13 Pb3 2.17(3) 3 ?
O13 Pr1 2.698(17) 6 ?
O14 Pb2 2.278(13) 3 ?
O14 Pb2 2.278(13) 2 ?
O14 Pb3 2.49(4) . ?
O14 Pb3 2.49(4) 3 ?
O14 Pb3 2.49(4) 2 ?
Pb3 O13 2.17(3) 2 ?
Pb3 Pb3 3.04(4) 3 ?
Pb3 Pb3 3.04(4) 2 ?
Pb3 Pb2 3.30(2) 2 ?
Pb3 Pb1 3.66(2) 2 ?
